data_7063367
loop_
_publ_author_name
'Zhao, Zhiwei'
'Tong, Yao'
'Liu, ChenCheng'
'Huang, Zeming'
'Wang, Shaowu'
'Wang, Fenhua'

_publ_section_title
;
 Difunctionalized indol-2-yl-ligated bimetallic rare-earth metal
 complexes: synthesis, characterization and high activity towards
 polymerization of 2-vinylpyridine
;
_journal_issue 33
_journal_name_full 'New Journal of Chemistry'
_journal_page_first 14690
_journal_page_last 14696
_journal_paper_doi 10.1039/D4NJ02131B
_journal_volume 48
_journal_year 2024
_chemical_formula_moiety 'C56 H68 N6 S2 Si4 Y2, 0.5(C6 H14)'
_chemical_formula_sum 'C59 H75 N6 S2 Si4 Y2'
_chemical_formula_weight 1222.55
_space_group_crystal_system triclinic
_space_group_IT_number 2
_space_group_name_Hall '-P 1'
_space_group_name_H-M_alt 'P -1'
_atom_sites_solution_hydrogens geom
_audit_creation_date 2024-06-25
_audit_creation_method
;
Olex2 1.3
(compiled 2020.11.12 svn.r5f609507 for OlexSys, GUI svn.r6408)
;
_audit_update_record
;
2024-07-08 deposited with the CCDC.	2024-07-29 downloaded from the CCDC.
;
_cell_angle_alpha 88.681(2)
_cell_angle_beta 84.851(2)
_cell_angle_gamma 69.397(2)
_cell_formula_units_Z 2
_cell_length_a 12.4938(14)
_cell_length_b 15.7972(18)
_cell_length_c 17.7519(19)
_cell_measurement_reflns_used 4325
_cell_measurement_temperature 296.15(10)
_cell_measurement_theta_max 17.797
_cell_measurement_theta_min 2.578
_cell_volume 3266.2(6)
_computing_cell_refinement 'SAINT V8.40B (?, 2016)'
_computing_data_collection 'Bruker D8 Venture diffractometer'
_computing_data_reduction 'SAINT V8.40B (?, 2016)'
_computing_molecular_graphics 'Olex2 1.3 (Dolomanov et al., 2009)'
_computing_publication_material 'Olex2 1.3 (Dolomanov et al., 2009)'
_computing_structure_refinement 'SHELXL 2018/3 (Sheldrick, 2015)'
_computing_structure_solution 'SHELXT 2018/2 (Sheldrick, 2018)'
_diffrn_ambient_temperature 296.15
_diffrn_detector_area_resol_mean 7.9
_diffrn_detector_type 'CCD area detector'
_diffrn_measured_fraction_theta_full 0.995
_diffrn_measured_fraction_theta_max 0.995
_diffrn_measurement_device 'three-circle diffractometer'
_diffrn_measurement_device_type 'Bruker APEX-II CCD'
_diffrn_measurement_method 'phi and omega scans'
_diffrn_radiation_type MoK\a
_diffrn_radiation_wavelength 0.71073
_diffrn_reflns_av_R_equivalents 0.1632
_diffrn_reflns_av_unetI/netI 0.0892
_diffrn_reflns_Laue_measured_fraction_full 0.995
_diffrn_reflns_Laue_measured_fraction_max 0.995
_diffrn_reflns_limit_h_max 12
_diffrn_reflns_limit_h_min -12
_diffrn_reflns_limit_k_max 15
_diffrn_reflns_limit_k_min -15
_diffrn_reflns_limit_l_max 17
_diffrn_reflns_limit_l_min -17
_diffrn_reflns_number 58200
_diffrn_reflns_point_group_measured_fraction_full 0.995
_diffrn_reflns_point_group_measured_fraction_max 0.995
_diffrn_reflns_theta_full 20.956
_diffrn_reflns_theta_max 20.956
_diffrn_reflns_theta_min 2.216
_exptl_absorpt_coefficient_mu 1.944
_exptl_absorpt_correction_T_max 0.7446
_exptl_absorpt_correction_T_min 0.5637
_exptl_absorpt_correction_type multi-scan
_exptl_absorpt_process_details
;
SADABS-2016/2 (Bruker,2016/2) was used for absorption correction.
wR2(int) was 0.0860 before and 0.0722 after correction.
The Ratio of minimum to maximum transmission is 0.7571.
The \l/2 correction factor is Not present.
;
_exptl_crystal_colour 'clear light yellow'
_exptl_crystal_colour_lustre clear
_exptl_crystal_colour_modifier light
_exptl_crystal_colour_primary yellow
_exptl_crystal_density_diffrn 1.243
_exptl_crystal_description block
_exptl_crystal_F_000 1274
_exptl_crystal_size_max 0.13
_exptl_crystal_size_mid 0.11
_exptl_crystal_size_min 0.1
_refine_diff_density_max 0.261
_refine_diff_density_min -0.324
_refine_diff_density_rms 0.052
_refine_ls_extinction_method none
_refine_ls_goodness_of_fit_ref 1.009
_refine_ls_hydrogen_treatment constr
_refine_ls_matrix_type full
_refine_ls_number_parameters 791
_refine_ls_number_reflns 6941
_refine_ls_number_restraints 225
_refine_ls_restrained_S_all 1.013
_refine_ls_R_factor_all 0.1040
_refine_ls_R_factor_gt 0.0504
_refine_ls_shift/su_max 0.001
_refine_ls_shift/su_mean 0.000
_refine_ls_structure_factor_coef Fsqd
_refine_ls_weighting_details 'w=1/[\s^2^(Fo^2^)+(0.0214P)^2^+4.8026P] where P=(Fo^2^+2Fc^2^)/3'
_refine_ls_weighting_scheme calc
_refine_ls_wR_factor_gt 0.0928
_refine_ls_wR_factor_ref 0.1114
_reflns_Friedel_coverage 0.000
_reflns_number_gt 4376
_reflns_number_total 6941
_reflns_threshold_expression 'I > 2\s(I)'
_cod_data_source_file d4nj02131b2.cif
_cod_data_source_block 3a
_cod_depositor_comments 'Adding full bibliography for 7063367--7063371.cif.'
_cod_database_code 7063367
_shelx_shelxl_version_number 2018/3
_shelx_space_group_comment
;
The symmetry employed for this shelxl refinement is uniquely defined
by the following loop, which should always be used as a source of
symmetry information in preference to the above space-group names.
They are only intended as comments.
;
_shelx_estimated_absorpt_t_max 0.829
_shelx_estimated_absorpt_t_min 0.786
_olex2_refinement_description
;
1. Fixed Uiso
 At 1.2 times of:
  All C(H) groups, All C(H,H) groups
 At 1.5 times of:
  All C(H,H,H) groups
2. Restrained distances
 C58-C57 = C59-C58 = C60-C59 = C61-C60 = C62-C61
 1.54 with sigma of 0.01
 C57-C59 = C58-C60 = C59-C61 = C60-C62
 2.515 with sigma of 0.02
3. Uiso/Uaniso restraints and constraints
Si1 \\sim C42 \\sim C43 \\sim C44 \\sim C42A \\sim C43A \\sim C44A: within 2A
with sigma of 0.01 and sigma for terminal atoms of 0.02 within 2A
Si4 \\sim C54 \\sim C55 \\sim C56 \\sim C54A \\sim C55A \\sim C56A: within 2A
with sigma of 0.01 and sigma for terminal atoms of 0.02 within 2A
C60 \\sim C57 \\sim C58 \\sim C59 \\sim C61 \\sim C62: within 2A with sigma of
0.01 and sigma for terminal atoms of 0.02 within 2A
Si3 \\sim C50 \\sim C51 \\sim C52 \\sim C50A \\sim C51A \\sim C52A: within 2A
with sigma of 0.01 and sigma for terminal atoms of 0.02 within 2A
4. Same fragment restrains
{Si1, C42A, C43A, C44A} sigma for 1-2: 0.01, 1-3: 0.02
as in
{Si1, C42, C43, C44}
{Si3, C50A, C51A, C52A} sigma for 1-2: 0.01, 1-3: 0.02
as in
{Si3, C50, C51, C52}
{Si4, C54A, C55A, C56A} sigma for 1-2: 0.01, 1-3: 0.02
as in
{Si4, C54, C55, C56}
5. Others
 Sof(C42A)=Sof(H42D)=Sof(H42E)=Sof(H42F)=Sof(C43A)=Sof(H43D)=Sof(H43E)=
 Sof(H43F)=Sof(C44A)=Sof(H44D)=Sof(H44E)=Sof(H44F)=1-FVAR(1)
 Sof(C42)=Sof(H42A)=Sof(H42B)=Sof(H42C)=Sof(C43)=Sof(H43A)=Sof(H43B)=Sof(H43C)=
 Sof(C44)=Sof(H44A)=Sof(H44B)=Sof(H44C)=FVAR(1)
 Sof(C50A)=Sof(H50D)=Sof(H50E)=Sof(H50F)=Sof(C51A)=Sof(H51D)=Sof(H51E)=
 Sof(H51F)=Sof(C52A)=Sof(H52D)=Sof(H52E)=Sof(H52F)=1-FVAR(2)
 Sof(C50)=Sof(H50A)=Sof(H50B)=Sof(H50C)=Sof(C51)=Sof(H51A)=Sof(H51B)=Sof(H51C)=
 Sof(C52)=Sof(H52A)=Sof(H52B)=Sof(H52C)=FVAR(2)
 Sof(C54A)=Sof(H54D)=Sof(H54E)=Sof(H54F)=Sof(C55A)=Sof(H55D)=Sof(H55E)=
 Sof(H55F)=Sof(C56A)=Sof(H56D)=Sof(H56E)=Sof(H56F)=1-FVAR(3)
 Sof(C54)=Sof(H54A)=Sof(H54B)=Sof(H54C)=Sof(C55)=Sof(H55A)=Sof(H55B)=Sof(H55C)=
 Sof(C56)=Sof(H56A)=Sof(H56B)=Sof(H56C)=FVAR(3)
 Fixed Sof: C57(0.5) H57A(0.5) H57B(0.5) H57C(0.5) C58(0.5) H58A(0.5)
 H58B(0.5) C59(0.5) H59A(0.5) H59B(0.5) C60(0.5) H60A(0.5) H60B(0.5) C61(0.5)
 H61A(0.5) H61B(0.5) C62(0.5) H62A(0.5) H62B(0.5) H62C(0.5)
6.a Secondary CH2 refined with riding coordinates:
 C41(H41A,H41B), C45(H45A,H45B), C49(H49A,H49B), C53(H53A,H53B), C58(H58A,
 H58B), C59(H59A,H59B), C60(H60A,H60B), C61(H61A,H61B)
6.b Me refined with riding coordinates:
 C57(H57A,H57B,H57C)
6.c Aromatic/amide H refined with riding coordinates:
 C4(H4), C5(H5), C6(H6), C7(H7), C10(H10), C11(H11), C12(H12), C13(H13),
 C17(H17), C18(H18), C19(H19), C20(H20), C24(H24), C25(H25), C26(H26), C27(H27),
  C30(H30), C31(H31), C32(H32), C33(H33), C37(H37), C38(H38), C39(H39), C40(H40)
6.d Idealised Me refined as rotating group:
 C46(H46A,H46B,H46C), C47(H47A,H47B,H47C), C48(H48A,H48B,H48C), C42(H42A,H42B,
 H42C), C43(H43A,H43B,H43C), C44(H44A,H44B,H44C), C50(H50A,H50B,H50C), C51(H51A,
 H51B,H51C), C52(H52A,H52B,H52C), C54(H54A,H54B,H54C), C55(H55A,H55B,H55C),
 C56(H56A,H56B,H56C), C42A(H42D,H42E,H42F), C43A(H43D,H43E,H43F), C44A(H44D,
 H44E,H44F), C50A(H50D,H50E,H50F), C51A(H51D,H51E,H51F), C52A(H52D,H52E,H52F),
 C54A(H54D,H54E,H54F), C55A(H55D,H55E,H55F), C56A(H56D,H56E,H56F), C62(H62A,
 H62B,H62C)
;
_olex2_submission_special_instructions 'No special instructions were received'

loop_
_space_group_symop_operation_xyz
'x, y, z'
'-x, -y, -z'

loop_
_atom_site_label
_atom_site_type_symbol
_atom_site_fract_x
_atom_site_fract_y
_atom_site_fract_z
_atom_site_U_iso_or_equiv
_atom_site_adp_type
_atom_site_occupancy
_atom_site_site_symmetry_order
_atom_site_calc_flag
_atom_site_refinement_flags_posn
_atom_site_refinement_flags_adp
_atom_site_refinement_flags_occupancy
_atom_site_disorder_assembly
_atom_site_disorder_group
C1 C 0.8549(6) 0.6892(5) 0.2608(4) 0.0654(19) Uani 1 1 d . . . . .
C2 C 0.8882(6) 0.6566(5) 0.3322(4) 0.0657(19) Uani 1 1 d . . . . .
C3 C 1.0067(7) 0.6454(5) 0.3371(5) 0.077(2) Uani 1 1 d . . . . .
C4 C 1.0819(9) 0.6157(6) 0.3956(5) 0.103(3) Uani 1 1 d . . . . .
H4 H 1.056461 0.598395 0.442217 0.123 Uiso 1 1 calc R U . . .
C5 C 1.1914(10) 0.6133(7) 0.3819(7) 0.134(4) Uani 1 1 d . . . . .
H5 H 1.242012 0.593188 0.419259 0.160 Uiso 1 1 calc R U . . .
C6 C 1.2291(9) 0.6406(7) 0.3122(8) 0.128(4) Uani 1 1 d . . . . .
H6 H 1.303659 0.640889 0.305047 0.154 Uiso 1 1 calc R U . . .
C7 C 1.1599(8) 0.6668(6) 0.2544(5) 0.104(3) Uani 1 1 d . . . . .
H7 H 1.186882 0.683135 0.207845 0.125 Uiso 1 1 calc R U . . .
C8 C 1.0471(7) 0.6684(5) 0.2672(5) 0.078(2) Uani 1 1 d . . . . .
C9 C 0.9582(7) 0.7188(5) 0.1459(5) 0.071(2) Uani 1 1 d . . . . .
C10 C 1.0540(6) 0.6848(6) 0.0942(5) 0.095(3) Uani 1 1 d . . . . .
H10 H 1.122569 0.643779 0.109118 0.115 Uiso 1 1 calc R U . . .
C11 C 1.0447(9) 0.7132(8) 0.0212(6) 0.116(3) Uani 1 1 d . . . . .
H11 H 1.107496 0.691196 -0.014445 0.139 Uiso 1 1 calc R U . . .
C12 C 0.9433(9) 0.7740(7) -0.0001(5) 0.116(3) Uani 1 1 d . . . . .
H12 H 0.936377 0.793668 -0.049800 0.139 Uiso 1 1 calc R U . . .
C13 C 0.8531(7) 0.8047(6) 0.0533(5) 0.094(3) Uani 1 1 d . . . . .
H13 H 0.784000 0.845273 0.038873 0.113 Uiso 1 1 calc R U . . .
C14 C 0.8075(7) 0.6395(5) 0.3875(4) 0.069(2) Uani 1 1 d . . . . .
C15 C 0.6445(7) 0.6199(4) 0.4323(4) 0.068(2) Uani 1 1 d . . . . .
C16 C 0.6889(7) 0.6238(5) 0.5008(4) 0.078(2) Uani 1 1 d . . . . .
C17 C 0.6272(10) 0.6212(6) 0.5697(4) 0.108(3) Uani 1 1 d . . . . .
H17 H 0.657402 0.624117 0.615174 0.130 Uiso 1 1 calc R U . . .
C18 C 0.5220(10) 0.6144(6) 0.5688(5) 0.114(3) Uani 1 1 d . . . . .
H18 H 0.479219 0.612958 0.614133 0.136 Uiso 1 1 calc R U . . .
C19 C 0.4783(8) 0.6097(5) 0.5014(5) 0.097(3) Uani 1 1 d . . . . .
H19 H 0.406302 0.604666 0.502068 0.117 Uiso 1 1 calc R U . . .
C20 C 0.5383(7) 0.6123(5) 0.4326(4) 0.077(2) Uani 1 1 d . . . . .
H20 H 0.507463 0.608870 0.387519 0.092 Uiso 1 1 calc R U . . .
C21 C 0.5860(5) 0.7327(4) 0.1899(3) 0.0555(18) Uani 1 1 d . . . . .
C22 C 0.4807(6) 0.7821(4) 0.2249(4) 0.0561(18) Uani 1 1 d . . . . .
C23 C 0.3926(6) 0.8025(5) 0.1729(4) 0.071(2) Uani 1 1 d . . . . .
C24 C 0.2749(7) 0.8490(6) 0.1789(5) 0.096(3) Uani 1 1 d . . . . .
H24 H 0.236466 0.875105 0.224572 0.115 Uiso 1 1 calc R U . . .
C25 C 0.2156(7) 0.8556(7) 0.1150(6) 0.117(3) Uani 1 1 d . . . . .
H25 H 0.136947 0.887137 0.118059 0.140 Uiso 1 1 calc R U . . .
C26 C 0.2712(8) 0.8163(7) 0.0473(6) 0.118(3) Uani 1 1 d . . . . .
H26 H 0.229146 0.822207 0.005622 0.141 Uiso 1 1 calc R U . . .
C27 C 0.3870(7) 0.7686(6) 0.0398(4) 0.086(2) Uani 1 1 d . . . . .
H27 H 0.423691 0.740571 -0.005663 0.103 Uiso 1 1 calc R U . . .
C28 C 0.4480(7) 0.7639(5) 0.1033(4) 0.069(2) Uani 1 1 d . . . . .
C29 C 0.6550(7) 0.6753(5) 0.0616(4) 0.0607(19) Uani 1 1 d . . . . .
C30 C 0.6545(7) 0.6959(5) -0.0156(4) 0.080(2) Uani 1 1 d . . . . .
H30 H 0.592780 0.742144 -0.033298 0.095 Uiso 1 1 calc R U . . .
C31 C 0.7449(8) 0.6478(6) -0.0646(4) 0.096(3) Uani 1 1 d . . . . .
H31 H 0.745217 0.659733 -0.116166 0.115 Uiso 1 1 calc R U . . .
C32 C 0.8336(7) 0.5826(6) -0.0364(4) 0.103(3) Uani 1 1 d . . . . .
H32 H 0.896217 0.548498 -0.068542 0.123 Uiso 1 1 calc R U . . .
C33 C 0.8313(7) 0.5668(6) 0.0397(4) 0.096(3) Uani 1 1 d . . . . .
H33 H 0.894181 0.522056 0.057886 0.115 Uiso 1 1 calc R U . . .
C34 C 0.4728(6) 0.8124(4) 0.3028(4) 0.0596(19) Uani 1 1 d . . . . .
C35 C 0.5345(7) 0.8478(4) 0.4059(4) 0.066(2) Uani 1 1 d . . . . .
C36 C 0.4255(7) 0.8529(5) 0.4358(4) 0.077(2) Uani 1 1 d . . . . .
C37 C 0.3920(8) 0.8723(6) 0.5125(5) 0.104(3) Uani 1 1 d . . . . .
H37 H 0.319031 0.876554 0.532864 0.125 Uiso 1 1 calc R U . . .
C38 C 0.4688(10) 0.8849(6) 0.5569(5) 0.112(3) Uani 1 1 d . . . . .
H38 H 0.447465 0.896515 0.608283 0.134 Uiso 1 1 calc R U . . .
C39 C 0.5757(9) 0.8811(6) 0.5290(5) 0.099(3) Uani 1 1 d . . . . .
H39 H 0.625647 0.890557 0.560850 0.119 Uiso 1 1 calc R U . . .
C40 C 0.6097(7) 0.8628(5) 0.4522(4) 0.080(2) Uani 1 1 d . . . . .
H40 H 0.682038 0.860764 0.432331 0.096 Uiso 1 1 calc R U . . .
C41 C 0.7566(7) 0.9409(5) 0.2907(4) 0.091(2) Uani 1 1 d . . . . .
H41A H 0.686322 0.985618 0.312920 0.109 Uiso 1 1 calc R U . . .
H41B H 0.794964 0.906668 0.332719 0.109 Uiso 1 1 calc R U . . .
C45 C 0.5804(6) 0.9412(4) 0.1389(4) 0.075(2) Uani 1 1 d . . . . .
H45A H 0.632528 0.960768 0.105146 0.091 Uiso 1 1 calc R U . . .
H45B H 0.551964 0.904863 0.108399 0.091 Uiso 1 1 calc R U . . .
C46 C 0.5048(8) 1.1434(5) 0.1716(5) 0.139(4) Uani 1 1 d . . . . .
H46A H 0.554159 1.134005 0.211852 0.209 Uiso 1 1 calc R U . . .
H46B H 0.439202 1.197538 0.181602 0.209 Uiso 1 1 calc R U . . .
H46C H 0.545986 1.149473 0.124691 0.209 Uiso 1 1 calc R U . . .
C47 C 0.3798(7) 1.0395(5) 0.2593(4) 0.115(3) Uani 1 1 d . . . . .
H47A H 0.340744 0.997182 0.257186 0.173 Uiso 1 1 calc R U . . .
H47B H 0.325000 1.098375 0.272543 0.173 Uiso 1 1 calc R U . . .
H47C H 0.434325 1.020603 0.296634 0.173 Uiso 1 1 calc R U . . .
C48 C 0.3457(7) 1.0721(6) 0.0962(4) 0.118(3) Uani 1 1 d . . . . .
H48A H 0.380038 1.078156 0.046758 0.177 Uiso 1 1 calc R U . . .
H48B H 0.285257 1.127875 0.110830 0.177 Uiso 1 1 calc R U . . .
H48C H 0.314634 1.024502 0.095355 0.177 Uiso 1 1 calc R U . . .
C49 C 0.5971(6) 0.5154(5) 0.2443(4) 0.087(2) Uani 1 1 d . . . . .
H49A H 0.617348 0.475461 0.287124 0.104 Uiso 1 1 calc R U . . .
H49B H 0.525717 0.563131 0.260952 0.104 Uiso 1 1 calc R U . . .
C53 C 0.9154(6) 0.4639(5) 0.2078(4) 0.083(2) Uani 1 1 d . . . . .
H53A H 0.908106 0.433119 0.162945 0.100 Uiso 1 1 calc R U . . .
H53B H 0.972685 0.491198 0.193525 0.100 Uiso 1 1 calc R U . . .
N1 N 0.9565(5) 0.6933(4) 0.2217(4) 0.0652(16) Uani 1 1 d . . . . .
N2 N 0.8591(5) 0.7791(4) 0.1267(3) 0.0717(17) Uani 1 1 d . . . . .
N3 N 0.7153(5) 0.6262(3) 0.3679(3) 0.0609(15) Uani 1 1 d . . . . .
N4 N 0.5658(5) 0.7218(4) 0.1139(3) 0.0598(15) Uani 1 1 d . . . . .
N5 N 0.7442(5) 0.6119(4) 0.0894(3) 0.0691(16) Uani 1 1 d . . . . .
N6 N 0.5595(5) 0.8261(3) 0.3300(3) 0.0591(15) Uani 1 1 d . . . . .
S1 S 0.8195(2) 0.63804(16) 0.48408(10) 0.0939(7) Uani 1 1 d . . . . .
S2 S 0.35355(17) 0.82817(15) 0.36618(11) 0.0901(7) Uani 1 1 d . . . . .
Si1 Si 0.8466(2) 1.00603(18) 0.25468(14) 0.0971(8) Uani 1 1 d D U . . .
C42 C 0.819(3) 1.1126(18) 0.3123(19) 0.106(7) Uani 0.47(5) 1 d D U P A 1
H42A H 0.738552 1.148674 0.314523 0.159 Uiso 0.47(5) 1 calc R U P A 1
H42B H 0.862899 1.146544 0.288995 0.159 Uiso 0.47(5) 1 calc R U P A 1
H42C H 0.840531 1.096409 0.362653 0.159 Uiso 0.47(5) 1 calc R U P A 1
C43 C 0.9966(13) 0.930(2) 0.267(2) 0.129(7) Uani 0.47(5) 1 d D U P A 1
H43A H 0.999060 0.900582 0.315019 0.193 Uiso 0.47(5) 1 calc R U P A 1
H43B H 1.046333 0.964297 0.264169 0.193 Uiso 0.47(5) 1 calc R U P A 1
H43C H 1.021677 0.884549 0.227300 0.193 Uiso 0.47(5) 1 calc R U P A 1
C44 C 0.838(3) 1.042(3) 0.1525(8) 0.112(7) Uani 0.47(5) 1 d D U P A 1
H44A H 0.844155 0.991028 0.121449 0.168 Uiso 0.47(5) 1 calc R U P A 1
H44B H 0.898774 1.063629 0.137087 0.168 Uiso 0.47(5) 1 calc R U P A 1
H44C H 0.765162 1.089089 0.147149 0.168 Uiso 0.47(5) 1 calc R U P A 1
Si2 Si 0.4561(2) 1.04428(15) 0.16521(12) 0.0843(7) Uani 1 1 d . . . . .
Si3 Si 0.5583(2) 0.45040(17) 0.17501(13) 0.0952(8) Uani 1 1 d D U . . .
C50 C 0.4133(16) 0.442(3) 0.176(2) 0.131(9) Uani 0.226(8) 1 d D U P B 1
H50A H 0.359946 0.498345 0.160334 0.197 Uiso 0.226(8) 1 calc R U P B 1
H50B H 0.389011 0.429107 0.226783 0.197 Uiso 0.226(8) 1 calc R U P B 1
H50C H 0.416251 0.394457 0.142722 0.197 Uiso 0.226(8) 1 calc R U P B 1
C51 C 0.591(3) 0.480(2) 0.0726(9) 0.125(7) Uani 0.226(8) 1 d D U P B 1
H51A H 0.535182 0.537050 0.060401 0.188 Uiso 0.226(8) 1 calc R U P B 1
H51B H 0.588103 0.433862 0.039473 0.188 Uiso 0.226(8) 1 calc R U P B 1
H51C H 0.666228 0.483988 0.066604 0.188 Uiso 0.226(8) 1 calc R U P B 1
C52 C 0.660(3) 0.3362(13) 0.185(2) 0.133(9) Uani 0.226(8) 1 d D U P B 1
H52A H 0.727289 0.327380 0.151179 0.199 Uiso 0.226(8) 1 calc R U P B 1
H52B H 0.625320 0.293191 0.173714 0.199 Uiso 0.226(8) 1 calc R U P B 1
H52C H 0.681209 0.327796 0.236323 0.199 Uiso 0.226(8) 1 calc R U P B 1
Si4 Si 0.9797(2) 0.37457(16) 0.27574(12) 0.0946(8) Uani 1 1 d D U . . .
C54 C 0.858(2) 0.362(2) 0.341(2) 0.131(9) Uani 0.38(3) 1 d D U P C 1
H54A H 0.810074 0.341601 0.312681 0.197 Uiso 0.38(3) 1 calc R U P C 1
H54B H 0.814294 0.418991 0.364741 0.197 Uiso 0.38(3) 1 calc R U P C 1
H54C H 0.889578 0.318215 0.379376 0.197 Uiso 0.38(3) 1 calc R U P C 1
C55 C 1.057(3) 0.2623(13) 0.2286(18) 0.101(8) Uani 0.38(3) 1 d D U P C 1
H55A H 1.059626 0.214947 0.263998 0.152 Uiso 0.38(3) 1 calc R U P C 1
H55B H 1.133919 0.258035 0.211363 0.152 Uiso 0.38(3) 1 calc R U P C 1
H55C H 1.017536 0.256394 0.186227 0.152 Uiso 0.38(3) 1 calc R U P C 1
C56 C 1.084(3) 0.398(2) 0.3336(19) 0.116(7) Uani 0.38(3) 1 d D U P C 1
H56A H 1.043135 0.431903 0.377942 0.174 Uiso 0.38(3) 1 calc R U P C 1
H56B H 1.122300 0.432071 0.304283 0.174 Uiso 0.38(3) 1 calc R U P C 1
H56C H 1.138774 0.341759 0.348240 0.174 Uiso 0.38(3) 1 calc R U P C 1
Y1 Y 0.69677(6) 0.83932(5) 0.22599(3) 0.0601(2) Uani 1 1 d . . . . .
Y2 Y 0.73681(6) 0.58706(5) 0.23154(3) 0.0602(2) Uani 1 1 d . . . . .
C42A C 0.782(3) 1.1293(10) 0.284(2) 0.110(7) Uani 0.53(5) 1 d D U P A 2
H42D H 0.712960 1.157969 0.259599 0.165 Uiso 0.53(5) 1 calc R U P A 2
H42E H 0.835624 1.158877 0.270705 0.165 Uiso 0.53(5) 1 calc R U P A 2
H42F H 0.763269 1.133389 0.338281 0.165 Uiso 0.53(5) 1 calc R U P A 2
C43A C 0.9930(13) 0.959(2) 0.2892(16) 0.125(7) Uani 0.53(5) 1 d D U P A 2
H43D H 0.986814 0.964093 0.343309 0.187 Uiso 0.53(5) 1 calc R U P A 2
H43E H 1.039246 0.992047 0.267402 0.187 Uiso 0.53(5) 1 calc R U P A 2
H43F H 1.027971 0.896383 0.274576 0.187 Uiso 0.53(5) 1 calc R U P A 2
C44A C 0.866(3) 1.003(2) 0.1478(5) 0.106(6) Uani 0.53(5) 1 d D U P A 2
H44D H 0.901908 0.941128 0.130672 0.159 Uiso 0.53(5) 1 calc R U P A 2
H44E H 0.913052 1.036932 0.130318 0.159 Uiso 0.53(5) 1 calc R U P A 2
H44F H 0.792162 1.028286 0.128087 0.159 Uiso 0.53(5) 1 calc R U P A 2
C50A C 0.4701(11) 0.3835(8) 0.2159(6) 0.117(4) Uani 0.774(8) 1 d D U P B 2
H50D H 0.515041 0.336945 0.247745 0.175 Uiso 0.774(8) 1 calc R U P B 2
H50E H 0.446322 0.356367 0.175762 0.175 Uiso 0.774(8) 1 calc R U P B 2
H50F H 0.403585 0.422742 0.245345 0.175 Uiso 0.774(8) 1 calc R U P B 2
C51A C 0.4570(10) 0.5325(7) 0.1106(6) 0.129(4) Uani 0.774(8) 1 d D U P B 2
H51D H 0.425439 0.499788 0.079534 0.194 Uiso 0.774(8) 1 calc R U P B 2
H51E H 0.498531 0.562681 0.078966 0.194 Uiso 0.774(8) 1 calc R U P B 2
H51F H 0.395939 0.576389 0.140796 0.194 Uiso 0.774(8) 1 calc R U P B 2
C52A C 0.6791(10) 0.3767(10) 0.1177(8) 0.150(5) Uani 0.774(8) 1 d D U P B 2
H52D H 0.717276 0.411933 0.089326 0.225 Uiso 0.774(8) 1 calc R U P B 2
H52E H 0.653263 0.343272 0.083460 0.225 Uiso 0.774(8) 1 calc R U P B 2
H52F H 0.731420 0.335430 0.149516 0.225 Uiso 0.774(8) 1 calc R U P B 2
C54A C 0.893(2) 0.3862(16) 0.3701(10) 0.146(7) Uani 0.62(3) 1 d D U P C 2
H54D H 0.814364 0.398224 0.362311 0.220 Uiso 0.62(3) 1 calc R U P C 2
H54E H 0.899594 0.435125 0.398287 0.220 Uiso 0.62(3) 1 calc R U P C 2
H54F H 0.922342 0.331002 0.397783 0.220 Uiso 0.62(3) 1 calc R U P C 2
C55A C 1.009(2) 0.2591(9) 0.2369(12) 0.104(5) Uani 0.62(3) 1 d D U P C 2
H55D H 1.038766 0.214824 0.274773 0.156 Uiso 0.62(3) 1 calc R U P C 2
H55E H 1.063477 0.248238 0.193451 0.156 Uiso 0.62(3) 1 calc R U P C 2
H55F H 0.938521 0.254705 0.222373 0.156 Uiso 0.62(3) 1 calc R U P C 2
C56A C 1.1248(14) 0.3757(14) 0.2960(13) 0.123(6) Uani 0.62(3) 1 d D U P C 2
H56D H 1.117935 0.435808 0.310221 0.184 Uiso 0.62(3) 1 calc R U P C 2
H56E H 1.177256 0.356958 0.251535 0.184 Uiso 0.62(3) 1 calc R U P C 2
H56F H 1.153107 0.335007 0.336567 0.184 Uiso 0.62(3) 1 calc R U P C 2
C57 C 1.041(3) 1.139(2) 0.4673(17) 0.253(14) Uani 0.5 1 d D U P D -1
H57A H 1.103863 1.158786 0.451433 0.380 Uiso 0.5 1 calc R U P D -1
H57B H 0.985273 1.157075 0.430722 0.380 Uiso 0.5 1 calc R U P D -1
H57C H 1.006093 1.165941 0.515495 0.380 Uiso 0.5 1 calc R U P D -1
C58 C 1.085(3) 1.036(2) 0.474(2) 0.270(13) Uani 0.5 1 d D U P D -1
H58A H 1.142765 1.018396 0.510410 0.324 Uiso 0.5 1 calc R U P D -1
H58B H 1.121941 1.009530 0.425624 0.324 Uiso 0.5 1 calc R U P D -1
C59 C 0.989(4) 1.000(2) 0.499(6) 0.279(12) Uani 0.5 1 d D U P D -1
H59A H 0.926238 1.023036 0.467686 0.334 Uiso 0.5 1 calc R U P D -1
H59B H 0.960377 1.017068 0.551481 0.334 Uiso 0.5 1 calc R U P D -1
C60 C 1.043(3) 0.895(2) 0.492(2) 0.285(12) Uani 0.5 1 d D U P D -1
H60A H 1.092043 0.878492 0.445176 0.342 Uiso 0.5 1 calc R U P D -1
H60B H 1.088737 0.870460 0.533823 0.342 Uiso 0.5 1 calc R U P D -1
C61 C 0.944(3) 0.858(2) 0.4922(15) 0.282(13) Uani 0.5 1 d D U P D -1
H61A H 0.898976 0.882271 0.449850 0.339 Uiso 0.5 1 calc R U P D -1
H61B H 0.974791 0.792743 0.487791 0.339 Uiso 0.5 1 calc R U P D -1
C62 C 0.870(3) 0.887(3) 0.5668(17) 0.294(15) Uani 0.5 1 d D U P D -1
H62A H 0.790550 0.905528 0.557735 0.441 Uiso 0.5 1 calc R U P D -1
H62B H 0.884574 0.936976 0.588254 0.441 Uiso 0.5 1 calc R U P D -1
H62C H 0.888565 0.837455 0.601254 0.441 Uiso 0.5 1 calc R U P D -1

loop_
_atom_site_aniso_label
_atom_site_aniso_U_11
_atom_site_aniso_U_22
_atom_site_aniso_U_33
_atom_site_aniso_U_23
_atom_site_aniso_U_13
_atom_site_aniso_U_12
C1 0.060(5) 0.068(5) 0.068(5) 0.005(4) -0.010(4) -0.023(4)
C2 0.062(6) 0.065(5) 0.072(6) 0.003(4) -0.015(5) -0.022(4)
C3 0.071(6) 0.074(6) 0.088(6) 0.001(5) -0.033(6) -0.022(5)
C4 0.081(7) 0.118(8) 0.113(7) 0.002(6) -0.041(6) -0.032(6)
C5 0.094(9) 0.158(10) 0.155(11) 0.013(8) -0.065(8) -0.040(8)
C6 0.083(8) 0.155(10) 0.160(10) -0.012(9) -0.040(8) -0.049(7)
C7 0.064(6) 0.126(8) 0.124(8) -0.005(6) -0.025(6) -0.030(6)
C8 0.049(6) 0.086(6) 0.099(7) -0.003(5) -0.020(5) -0.022(5)
C9 0.057(6) 0.083(6) 0.076(6) -0.007(5) -0.007(5) -0.030(5)
C10 0.056(6) 0.121(7) 0.097(7) -0.012(6) 0.021(5) -0.021(5)
C11 0.088(8) 0.172(10) 0.083(7) -0.028(7) 0.037(6) -0.049(8)
C12 0.091(7) 0.177(10) 0.073(6) 0.000(6) 0.008(6) -0.043(7)
C13 0.080(6) 0.126(7) 0.061(6) -0.007(5) 0.009(5) -0.022(5)
C14 0.073(6) 0.070(5) 0.058(5) 0.003(4) -0.027(5) -0.013(4)
C15 0.082(6) 0.061(5) 0.065(6) 0.000(4) -0.019(5) -0.025(5)
C16 0.098(6) 0.086(6) 0.057(5) 0.011(4) -0.021(5) -0.037(5)
C17 0.152(10) 0.134(8) 0.054(6) 0.015(5) -0.020(6) -0.068(8)
C18 0.147(10) 0.147(9) 0.068(7) 0.001(6) 0.003(6) -0.080(8)
C19 0.113(7) 0.119(8) 0.078(6) -0.004(5) -0.007(6) -0.064(6)
C20 0.094(7) 0.086(6) 0.056(5) 0.000(4) -0.011(5) -0.037(5)
C21 0.052(5) 0.065(5) 0.047(4) 0.000(4) -0.005(4) -0.017(4)
C22 0.048(5) 0.057(5) 0.059(5) -0.004(4) -0.001(4) -0.013(4)
C23 0.048(5) 0.092(6) 0.068(5) 0.006(5) -0.010(4) -0.017(4)
C24 0.050(6) 0.132(8) 0.095(6) -0.002(5) -0.011(5) -0.018(5)
C25 0.051(6) 0.173(10) 0.118(8) 0.002(7) -0.029(6) -0.024(6)
C26 0.069(7) 0.173(10) 0.114(8) 0.011(7) -0.041(6) -0.038(7)
C27 0.075(6) 0.123(7) 0.069(5) -0.002(5) -0.028(5) -0.040(6)
C28 0.058(5) 0.077(6) 0.076(6) 0.005(4) -0.020(5) -0.026(4)
C29 0.064(5) 0.071(5) 0.051(5) -0.006(4) -0.012(4) -0.026(5)
C30 0.087(6) 0.096(6) 0.049(5) 0.003(4) -0.014(5) -0.022(5)
C31 0.097(7) 0.128(8) 0.054(5) 0.003(5) -0.005(6) -0.029(6)
C32 0.078(6) 0.150(9) 0.049(6) -0.004(5) 0.007(5) -0.004(6)
C33 0.082(6) 0.115(7) 0.053(5) -0.006(5) -0.005(5) 0.012(5)
C34 0.050(5) 0.064(5) 0.054(5) 0.003(4) 0.005(4) -0.010(4)
C35 0.077(6) 0.062(5) 0.052(5) 0.001(4) -0.009(5) -0.016(4)
C36 0.072(6) 0.084(6) 0.061(5) -0.009(4) 0.012(4) -0.013(5)
C37 0.092(7) 0.115(7) 0.086(7) -0.003(6) 0.017(6) -0.017(6)
C38 0.128(9) 0.127(8) 0.068(6) -0.019(6) 0.004(7) -0.032(7)
C39 0.113(8) 0.112(7) 0.067(7) -0.007(5) -0.006(5) -0.032(6)
C40 0.096(6) 0.079(6) 0.057(5) -0.006(4) 0.010(5) -0.024(5)
C41 0.114(7) 0.100(6) 0.077(5) -0.004(5) -0.012(5) -0.059(5)
C45 0.081(5) 0.078(5) 0.070(5) 0.003(4) -0.009(4) -0.031(4)
C46 0.160(9) 0.082(7) 0.188(10) 0.021(7) -0.066(8) -0.047(7)
C47 0.132(8) 0.096(7) 0.082(6) 0.002(5) -0.001(5) 0.002(6)
C48 0.109(7) 0.139(8) 0.093(6) 0.012(6) -0.032(5) -0.022(6)
C49 0.090(6) 0.099(6) 0.085(5) -0.019(5) 0.003(4) -0.051(5)
C53 0.087(6) 0.080(5) 0.067(5) 0.001(4) -0.014(4) -0.008(5)
N1 0.046(4) 0.070(4) 0.079(5) 0.002(3) -0.016(4) -0.017(3)
N2 0.061(4) 0.094(5) 0.055(4) 0.002(3) -0.003(3) -0.021(4)
N3 0.065(4) 0.068(4) 0.051(4) 0.007(3) -0.016(3) -0.021(3)
N4 0.056(4) 0.069(4) 0.052(4) -0.004(3) -0.008(3) -0.017(3)
N5 0.057(4) 0.084(5) 0.056(4) -0.003(4) -0.009(4) -0.009(4)
N6 0.058(4) 0.067(4) 0.049(4) -0.001(3) -0.003(3) -0.018(3)
S1 0.1085(18) 0.1230(19) 0.0604(12) 0.0124(12) -0.0351(12) -0.0475(15)
S2 0.0667(14) 0.1180(18) 0.0771(14) -0.0019(13) 0.0134(11) -0.0266(13)
Si1 0.0918(18) 0.117(2) 0.0913(17) -0.0152(15) 0.0049(14) -0.0503(16)
C42 0.109(13) 0.111(11) 0.109(13) -0.009(10) -0.005(11) -0.051(10)
C43 0.089(10) 0.164(14) 0.120(13) -0.058(12) -0.004(10) -0.027(10)
C44 0.120(13) 0.126(15) 0.093(10) 0.000(10) 0.000(10) -0.050(12)
Si2 0.0948(18) 0.0738(16) 0.0759(15) 0.0140(12) -0.0266(13) -0.0156(14)
Si3 0.118(2) 0.1052(19) 0.0807(16) -0.0151(14) -0.0082(14) -0.0615(17)
C50 0.143(15) 0.146(15) 0.121(15) -0.020(14) -0.032(14) -0.064(14)
C51 0.151(12) 0.138(12) 0.102(12) -0.033(11) -0.029(11) -0.063(11)
C52 0.142(14) 0.140(14) 0.122(15) -0.044(14) -0.017(14) -0.052(13)
Si4 0.1036(19) 0.0842(17) 0.0725(15) 0.0041(13) -0.0129(13) -0.0027(15)
C54 0.152(14) 0.120(14) 0.070(13) 0.019(12) 0.006(12) 0.011(12)
C55 0.097(14) 0.087(11) 0.110(12) 0.013(10) -0.003(13) -0.022(11)
C56 0.153(13) 0.113(13) 0.070(13) -0.008(11) -0.052(11) -0.021(12)
Y1 0.0580(5) 0.0678(5) 0.0516(4) 0.0006(4) -0.0034(3) -0.0189(4)
Y2 0.0615(5) 0.0674(5) 0.0504(4) 0.0007(4) -0.0115(3) -0.0193(4)
C42A 0.124(13) 0.102(10) 0.108(13) -0.015(9) -0.011(10) -0.044(9)
C43A 0.088(10) 0.160(14) 0.118(13) -0.060(11) -0.004(9) -0.032(10)
C44A 0.112(12) 0.121(13) 0.099(10) 0.014(9) 0.004(9) -0.063(11)
C50A 0.155(9) 0.129(9) 0.104(8) 0.002(7) -0.036(7) -0.090(8)
C51A 0.159(10) 0.138(9) 0.109(8) 0.007(7) -0.038(7) -0.070(8)
C52A 0.133(9) 0.179(10) 0.139(9) -0.074(8) -0.003(8) -0.052(8)
C54A 0.165(12) 0.139(12) 0.074(10) 0.032(9) 0.003(10) 0.019(10)
C55A 0.110(12) 0.097(9) 0.113(9) 0.011(8) -0.009(10) -0.047(8)
C56A 0.141(11) 0.141(11) 0.072(11) -0.021(9) -0.052(9) -0.020(10)
C57 0.24(3) 0.32(3) 0.13(2) 0.05(2) -0.03(2) -0.01(2)
C58 0.24(3) 0.33(2) 0.164(19) 0.016(19) -0.049(19) 0.00(2)
C59 0.26(3) 0.33(2) 0.172(18) 0.008(19) -0.060(19) 0.01(2)
C60 0.26(3) 0.33(2) 0.183(19) 0.01(2) -0.068(19) 0.00(2)
C61 0.26(3) 0.33(2) 0.19(2) 0.01(2) -0.07(2) -0.01(2)
C62 0.26(3) 0.34(3) 0.20(3) 0.04(2) -0.04(2) 0.00(2)

loop_
_atom_type_symbol
_atom_type_description
_atom_type_scat_dispersion_real
_atom_type_scat_dispersion_imag
_atom_type_scat_source
C C 0.0033 0.0016 'International Tables Vol C Tables 4.2.6.8 and 6.1.1.4'
H H 0.0000 0.0000 'International Tables Vol C Tables 4.2.6.8 and 6.1.1.4'
N N 0.0061 0.0033 'International Tables Vol C Tables 4.2.6.8 and 6.1.1.4'
S S 0.1246 0.1234 'International Tables Vol C Tables 4.2.6.8 and 6.1.1.4'
Si Si 0.0817 0.0704 'International Tables Vol C Tables 4.2.6.8 and 6.1.1.4'
Y Y -2.7962 3.5667 'International Tables Vol C Tables 4.2.6.8 and 6.1.1.4'

loop_
_geom_angle_atom_site_label_1
_geom_angle_atom_site_label_2
_geom_angle_atom_site_label_3
_geom_angle
_geom_angle_site_symmetry_1
_geom_angle_site_symmetry_3
_geom_angle_publ_flag
C2 C1 N1 104.0(6) . . ?
C2 C1 Y1 129.0(5) . . ?
C2 C1 Y2 100.0(5) . . ?
N1 C1 Y1 104.2(4) . . ?
N1 C1 Y2 128.6(5) . . ?
Y1 C1 Y2 94.5(2) . . ?
C1 C2 C3 110.0(7) . . ?
C1 C2 C14 120.2(7) . . ?
C14 C2 C3 129.8(8) . . ?
C4 C3 C2 133.3(9) . . ?
C8 C3 C2 106.9(7) . . ?
C8 C3 C4 119.9(8) . . ?
C3 C4 H4 120.7 . . ?
C5 C4 C3 118.6(9) . . ?
C5 C4 H4 120.7 . . ?
C4 C5 H5 119.6 . . ?
C4 C5 C6 120.7(10) . . ?
C6 C5 H5 119.6 . . ?
C5 C6 H6 119.0 . . ?
C7 C6 C5 121.9(10) . . ?
C7 C6 H6 119.0 . . ?
C6 C7 H7 121.0 . . ?
C6 C7 C8 118.0(9) . . ?
C8 C7 H7 121.0 . . ?
C3 C8 C7 120.8(8) . . ?
C3 C8 N1 107.2(7) . . ?
N1 C8 C7 132.0(9) . . ?
C10 C9 N1 123.5(8) . . ?
N2 C9 C10 122.3(8) . . ?
N2 C9 N1 114.2(6) . . ?
C9 C10 H10 120.9 . . ?
C11 C10 C9 118.2(8) . . ?
C11 C10 H10 120.9 . . ?
C10 C11 H11 119.8 . . ?
C10 C11 C12 120.4(8) . . ?
C12 C11 H11 119.8 . . ?
C11 C12 H12 120.8 . . ?
C13 C12 C11 118.3(8) . . ?
C13 C12 H12 120.8 . . ?
C12 C13 H13 118.4 . . ?
N2 C13 C12 123.1(8) . . ?
N2 C13 H13 118.4 . . ?
C2 C14 S1 123.7(6) . . ?
N3 C14 C2 121.5(6) . . ?
N3 C14 S1 114.8(6) . . ?
C16 C15 N3 114.6(7) . . ?
C20 C15 C16 119.3(7) . . ?
C20 C15 N3 126.1(7) . . ?
C15 C16 S1 109.6(6) . . ?
C17 C16 C15 121.3(8) . . ?
C17 C16 S1 128.9(7) . . ?
C16 C17 H17 120.8 . . ?
C18 C17 C16 118.4(8) . . ?
C18 C17 H17 120.8 . . ?
C17 C18 H18 119.8 . . ?
C17 C18 C19 120.4(9) . . ?
C19 C18 H18 119.8 . . ?
C18 C19 H19 119.1 . . ?
C18 C19 C20 121.9(8) . . ?
C20 C19 H19 119.1 . . ?
C15 C20 C19 118.6(7) . . ?
C15 C20 H20 120.7 . . ?
C19 C20 H20 120.7 . . ?
C22 C21 N4 105.3(5) . . ?
C22 C21 Y1 97.4(4) . . ?
C22 C21 Y2 129.7(5) . . ?
N4 C21 Y1 121.7(4) . . ?
N4 C21 Y2 108.8(4) . . ?
Y2 C21 Y1 95.1(2) . . ?
C21 C22 C23 110.9(6) . . ?
C21 C22 C34 119.3(6) . . ?
C23 C22 C34 129.5(6) . . ?
C24 C23 C22 134.4(7) . . ?
C24 C23 C28 119.4(7) . . ?
C28 C23 C22 106.2(6) . . ?
C23 C24 H24 120.7 . . ?
C23 C24 C25 118.5(8) . . ?
C25 C24 H24 120.7 . . ?
C24 C25 H25 119.4 . . ?
C26 C25 C24 121.3(8) . . ?
C26 C25 H25 119.4 . . ?
C25 C26 H26 119.2 . . ?
C27 C26 C25 121.7(8) . . ?
C27 C26 H26 119.2 . . ?
C26 C27 H27 121.3 . . ?
C26 C27 C28 117.4(8) . . ?
C28 C27 H27 121.3 . . ?
C23 C28 C27 121.6(7) . . ?
C23 C28 N4 106.9(6) . . ?
C27 C28 N4 131.4(7) . . ?
N4 C29 C30 122.4(7) . . ?
N5 C29 C30 121.7(7) . . ?
N5 C29 N4 115.9(6) . . ?
C29 C30 H30 120.1 . . ?
C31 C30 C29 119.8(7) . . ?
C31 C30 H30 120.1 . . ?
C30 C31 H31 120.9 . . ?
C32 C31 C30 118.2(7) . . ?
C32 C31 H31 120.9 . . ?
C31 C32 H32 120.1 . . ?
C31 C32 C33 119.7(7) . . ?
C33 C32 H32 120.1 . . ?
C32 C33 H33 118.1 . . ?
N5 C33 C32 123.8(7) . . ?
N5 C33 H33 118.1 . . ?
C22 C34 S2 123.3(6) . . ?
N6 C34 C22 121.0(6) . . ?
N6 C34 S2 115.6(5) . . ?
C40 C35 C36 119.9(7) . . ?
N6 C35 C36 115.3(7) . . ?
N6 C35 C40 124.7(7) . . ?
C35 C36 C37 120.2(8) . . ?
C35 C36 S2 109.5(6) . . ?
C37 C36 S2 130.2(7) . . ?
C36 C37 H37 120.8 . . ?
C38 C37 C36 118.4(8) . . ?
C38 C37 H37 120.8 . . ?
C37 C38 H38 118.7 . . ?
C37 C38 C39 122.5(9) . . ?
C39 C38 H38 118.7 . . ?
C38 C39 H39 120.2 . . ?
C38 C39 C40 119.6(9) . . ?
C40 C39 H39 120.2 . . ?
C35 C40 C39 119.3(8) . . ?
C35 C40 H40 120.4 . . ?
C39 C40 H40 120.4 . . ?
H41A C41 H41B 105.8 . . ?
Si1 C41 H41A 105.0 . . ?
Si1 C41 H41B 105.0 . . ?
Si1 C41 Y1 129.3(4) . . ?
Y1 C41 H41A 105.0 . . ?
Y1 C41 H41B 105.0 . . ?
H45A C45 H45B 106.3 . . ?
Si2 C45 H45A 106.0 . . ?
Si2 C45 H45B 106.0 . . ?
Si2 C45 Y1 125.3(3) . . ?
Y1 C45 H45A 106.0 . . ?
Y1 C45 H45B 106.0 . . ?
H46A C46 H46B 109.5 . . ?
H46A C46 H46C 109.5 . . ?
H46B C46 H46C 109.5 . . ?
Si2 C46 H46A 109.5 . . ?
Si2 C46 H46B 109.5 . . ?
Si2 C46 H46C 109.5 . . ?
H47A C47 H47B 109.5 . . ?
H47A C47 H47C 109.5 . . ?
H47B C47 H47C 109.5 . . ?
Si2 C47 H47A 109.5 . . ?
Si2 C47 H47B 109.5 . . ?
Si2 C47 H47C 109.5 . . ?
H48A C48 H48B 109.5 . . ?
H48A C48 H48C 109.5 . . ?
H48B C48 H48C 109.5 . . ?
Si2 C48 H48A 109.5 . . ?
Si2 C48 H48B 109.5 . . ?
Si2 C48 H48C 109.5 . . ?
H49A C49 H49B 105.8 . . ?
Si3 C49 H49A 104.9 . . ?
Si3 C49 H49B 104.9 . . ?
Si3 C49 Y2 129.5(3) . . ?
Y2 C49 H49A 104.9 . . ?
Y2 C49 H49B 104.9 . . ?
H53A C53 H53B 106.3 . . ?
Si4 C53 H53A 106.0 . . ?
Si4 C53 H53B 106.0 . . ?
Si4 C53 Y2 125.1(3) . . ?
Y2 C53 H53A 106.0 . . ?
Y2 C53 H53B 106.0 . . ?
C8 N1 C1 111.9(6) . . ?
C8 N1 C9 127.4(7) . . ?
C9 N1 C1 120.6(6) . . ?
C9 N2 C13 117.5(6) . . ?
C9 N2 Y1 119.1(5) . . ?
C13 N2 Y1 123.4(5) . . ?
C14 N3 C15 110.6(6) . . ?
C14 N3 Y2 110.7(4) . . ?
C15 N3 Y2 137.1(5) . . ?
C28 N4 C21 110.6(5) . . ?
C29 N4 C21 120.9(6) . . ?
C29 N4 C28 128.5(6) . . ?
C29 N5 C33 116.7(6) . . ?
C29 N5 Y2 118.2(4) . . ?
C33 N5 Y2 125.1(5) . . ?
C34 N6 C35 110.2(6) . . ?
C34 N6 Y1 110.1(4) . . ?
C35 N6 Y1 137.8(5) . . ?
C16 S1 C14 90.3(4) . . ?
C36 S2 C34 89.3(4) . . ?
C41 Si1 C42 112.7(9) . . ?
C41 Si1 C43 104.6(11) . . ?
C41 Si1 C44 116.8(11) . . ?
C41 Si1 C42A 112.1(8) . . ?
C41 Si1 C43A 111.3(10) . . ?
C41 Si1 C44A 110.9(9) . . ?
C43 Si1 C42 107.5(8) . . ?
C43 Si1 C44 108.5(8) . . ?
C44 Si1 C42 106.4(8) . . ?
C43A Si1 C42A 107.8(8) . . ?
C43A Si1 C44A 107.3(7) . . ?
C44A Si1 C42A 107.2(7) . . ?
Si1 C42 H42A 109.5 . . ?
Si1 C42 H42B 109.5 . . ?
Si1 C42 H42C 109.5 . . ?
H42A C42 H42B 109.5 . . ?
H42A C42 H42C 109.5 . . ?
H42B C42 H42C 109.5 . . ?
Si1 C43 H43A 109.5 . . ?
Si1 C43 H43B 109.5 . . ?
Si1 C43 H43C 109.5 . . ?
H43A C43 H43B 109.5 . . ?
H43A C43 H43C 109.5 . . ?
H43B C43 H43C 109.5 . . ?
Si1 C44 H44A 109.5 . . ?
Si1 C44 H44B 109.5 . . ?
Si1 C44 H44C 109.5 . . ?
H44A C44 H44B 109.5 . . ?
H44A C44 H44C 109.5 . . ?
H44B C44 H44C 109.5 . . ?
C45 Si2 C46 110.0(4) . . ?
C45 Si2 C47 114.5(3) . . ?
C45 Si2 C48 112.7(4) . . ?
C47 Si2 C46 105.1(4) . . ?
C48 Si2 C46 108.1(4) . . ?
C48 Si2 C47 106.1(4) . . ?
C49 Si3 C50 123.4(11) . . ?
C49 Si3 C51 113.6(10) . . ?
C49 Si3 C50A 114.4(4) . . ?
C49 Si3 C51A 108.5(4) . . ?
C50 Si3 C51 104.0(11) . . ?
C52 Si3 C49 103.2(11) . . ?
C52 Si3 C50 107.2(11) . . ?
C52 Si3 C51 103.8(11) . . ?
C50A Si3 C51A 102.3(5) . . ?
C52A Si3 C49 113.5(5) . . ?
C52A Si3 C50A 108.8(6) . . ?
C52A Si3 C51A 108.6(6) . . ?
Si3 C50 H50A 109.5 . . ?
Si3 C50 H50B 109.5 . . ?
Si3 C50 H50C 109.5 . . ?
H50A C50 H50B 109.5 . . ?
H50A C50 H50C 109.5 . . ?
H50B C50 H50C 109.5 . . ?
Si3 C51 H51A 109.5 . . ?
Si3 C51 H51B 109.5 . . ?
Si3 C51 H51C 109.5 . . ?
H51A C51 H51B 109.5 . . ?
H51A C51 H51C 109.5 . . ?
H51B C51 H51C 109.5 . . ?
Si3 C52 H52A 109.5 . . ?
Si3 C52 H52B 109.5 . . ?
Si3 C52 H52C 109.5 . . ?
H52A C52 H52B 109.5 . . ?
H52A C52 H52C 109.5 . . ?
H52B C52 H52C 109.5 . . ?
C53 Si4 C54 107.4(10) . . ?
C53 Si4 C55 112.4(11) . . ?
C53 Si4 C56 114.3(9) . . ?
C53 Si4 C54A 114.5(6) . . ?
C53 Si4 C55A 112.2(7) . . ?
C53 Si4 C56A 109.8(6) . . ?
C55 Si4 C54 107.0(9) . . ?
C56 Si4 C54 108.8(9) . . ?
C56 Si4 C55 106.7(9) . . ?
C54A Si4 C56A 106.3(7) . . ?
C55A Si4 C54A 108.5(7) . . ?
C55A Si4 C56A 104.9(6) . . ?
Si4 C54 H54A 109.5 . . ?
Si4 C54 H54B 109.5 . . ?
Si4 C54 H54C 109.5 . . ?
H54A C54 H54B 109.5 . . ?
H54A C54 H54C 109.5 . . ?
H54B C54 H54C 109.5 . . ?
Si4 C55 H55A 109.5 . . ?
Si4 C55 H55B 109.5 . . ?
Si4 C55 H55C 109.5 . . ?
H55A C55 H55B 109.5 . . ?
H55A C55 H55C 109.5 . . ?
H55B C55 H55C 109.5 . . ?
Si4 C56 H56A 109.5 . . ?
Si4 C56 H56B 109.5 . . ?
Si4 C56 H56C 109.5 . . ?
H56A C56 H56B 109.5 . . ?
H56A C56 H56C 109.5 . . ?
H56B C56 H56C 109.5 . . ?
C1 Y1 C21 84.4(2) . . ?
C1 Y1 Y2 43.04(15) . . ?
C21 Y1 Y2 41.47(14) . . ?
C41 Y1 C1 98.6(2) . . ?
C41 Y1 C21 162.8(2) . . ?
C41 Y1 C45 99.7(3) . . ?
C41 Y1 N2 101.2(2) . . ?
C41 Y1 N6 95.1(2) . . ?
C41 Y1 Y2 138.04(19) . . ?
C45 Y1 C1 153.2(2) . . ?
C45 Y1 C21 83.8(2) . . ?
C45 Y1 N2 91.9(2) . . ?
C45 Y1 N6 104.6(2) . . ?
C45 Y1 Y2 122.28(17) . . ?
N2 Y1 C1 65.3(2) . . ?
N2 Y1 C21 95.45(19) . . ?
N2 Y1 Y2 79.63(14) . . ?
N6 Y1 C1 93.0(2) . . ?
N6 Y1 C21 67.82(19) . . ?
N6 Y1 N2 154.48(19) . . ?
N6 Y1 Y2 75.14(12) . . ?
C1 Y2 Y1 42.50(15) . . ?
C21 Y2 C1 85.8(2) . . ?
C21 Y2 Y1 43.43(14) . . ?
C49 Y2 C1 160.9(2) . . ?
C49 Y2 C21 90.3(2) . . ?
C49 Y2 C53 103.9(3) . . ?
C49 Y2 N3 93.9(2) . . ?
C49 Y2 N5 99.4(2) . . ?
C49 Y2 Y1 129.97(19) . . ?
C53 Y2 C1 88.2(2) . . ?
C53 Y2 C21 150.7(2) . . ?
C53 Y2 N3 107.4(2) . . ?
C53 Y2 N5 86.7(2) . . ?
C53 Y2 Y1 125.83(18) . . ?
N3 Y2 C1 68.1(2) . . ?
N3 Y2 C21 96.92(19) . . ?
N3 Y2 N5 157.82(18) . . ?
N3 Y2 Y1 77.93(12) . . ?
N5 Y2 C1 96.0(2) . . ?
N5 Y2 C21 65.49(19) . . ?
N5 Y2 Y1 79.92(13) . . ?
Si1 C42A H42D 109.5 . . ?
Si1 C42A H42E 109.5 . . ?
Si1 C42A H42F 109.5 . . ?
H42D C42A H42E 109.5 . . ?
H42D C42A H42F 109.5 . . ?
H42E C42A H42F 109.5 . . ?
Si1 C43A H43D 109.5 . . ?
Si1 C43A H43E 109.5 . . ?
Si1 C43A H43F 109.5 . . ?
H43D C43A H43E 109.5 . . ?
H43D C43A H43F 109.5 . . ?
H43E C43A H43F 109.5 . . ?
Si1 C44A H44D 109.5 . . ?
Si1 C44A H44E 109.5 . . ?
Si1 C44A H44F 109.5 . . ?
H44D C44A H44E 109.5 . . ?
H44D C44A H44F 109.5 . . ?
H44E C44A H44F 109.5 . . ?
Si3 C50A H50D 109.5 . . ?
Si3 C50A H50E 109.5 . . ?
Si3 C50A H50F 109.5 . . ?
H50D C50A H50E 109.5 . . ?
H50D C50A H50F 109.5 . . ?
H50E C50A H50F 109.5 . . ?
Si3 C51A H51D 109.5 . . ?
Si3 C51A H51E 109.5 . . ?
Si3 C51A H51F 109.5 . . ?
H51D C51A H51E 109.5 . . ?
H51D C51A H51F 109.5 . . ?
H51E C51A H51F 109.5 . . ?
Si3 C52A H52D 109.5 . . ?
Si3 C52A H52E 109.5 . . ?
Si3 C52A H52F 109.5 . . ?
H52D C52A H52E 109.5 . . ?
H52D C52A H52F 109.5 . . ?
H52E C52A H52F 109.5 . . ?
Si4 C54A H54D 109.5 . . ?
Si4 C54A H54E 109.5 . . ?
Si4 C54A H54F 109.5 . . ?
H54D C54A H54E 109.5 . . ?
H54D C54A H54F 109.5 . . ?
H54E C54A H54F 109.5 . . ?
Si4 C55A H55D 109.5 . . ?
Si4 C55A H55E 109.5 . . ?
Si4 C55A H55F 109.5 . . ?
H55D C55A H55E 109.5 . . ?
H55D C55A H55F 109.5 . . ?
H55E C55A H55F 109.5 . . ?
Si4 C56A H56D 109.5 . . ?
Si4 C56A H56E 109.5 . . ?
Si4 C56A H56F 109.5 . . ?
H56D C56A H56E 109.5 . . ?
H56D C56A H56F 109.5 . . ?
H56E C56A H56F 109.5 . . ?
H57A C57 H57B 109.5 . . ?
H57A C57 H57C 109.5 . . ?
H57B C57 H57C 109.5 . . ?
C58 C57 H57A 109.5 . . ?
C58 C57 H57B 109.5 . . ?
C58 C57 H57C 109.5 . . ?
C57 C58 H58A 109.1 . . ?
C57 C58 H58B 109.1 . . ?
C57 C58 C59 112.5(15) . . ?
H58A C58 H58B 107.8 . . ?
C59 C58 H58A 109.1 . . ?
C59 C58 H58B 109.1 . . ?
C58 C59 H59A 110.4 . . ?
C58 C59 H59B 110.4 . . ?
C58 C59 C60 106.6(14) . . ?
H59A C59 H59B 108.6 . . ?
C60 C59 H59A 110.4 . . ?
C60 C59 H59B 110.4 . . ?
C59 C60 H60A 110.1 . . ?
C59 C60 H60B 110.1 . . ?
H60A C60 H60B 108.4 . . ?
C61 C60 C59 107.9(14) . . ?
C61 C60 H60A 110.1 . . ?
C61 C60 H60B 110.1 . . ?
C60 C61 H61A 110.2 . . ?
C60 C61 H61B 110.2 . . ?
H61A C61 H61B 108.5 . . ?
C62 C61 C60 107.5(14) . . ?
C62 C61 H61A 110.2 . . ?
C62 C61 H61B 110.2 . . ?
C61 C62 H62A 109.5 . . ?
C61 C62 H62B 109.5 . . ?
C61 C62 H62C 109.5 . . ?
H62A C62 H62B 109.5 . . ?
H62A C62 H62C 109.5 . . ?
H62B C62 H62C 109.5 . . ?

loop_
_geom_bond_atom_site_label_1
_geom_bond_atom_site_label_2
_geom_bond_distance
_geom_bond_site_symmetry_2
_geom_bond_publ_flag
C1 C2 1.400(9) . ?
C1 N1 1.411(8) . ?
C1 Y1 2.601(7) . ?
C1 Y2 2.627(7) . ?
C2 C3 1.438(9) . ?
C2 C14 1.434(9) . ?
C3 C4 1.422(10) . ?
C3 C8 1.386(9) . ?
C4 H4 0.9300 . ?
C4 C5 1.355(11) . ?
C5 H5 0.9300 . ?
C5 C6 1.397(12) . ?
C6 H6 0.9300 . ?
C6 C7 1.364(11) . ?
C7 H7 0.9300 . ?
C7 C8 1.398(10) . ?
C8 N1 1.388(8) . ?
C9 C10 1.391(9) . ?
C9 N1 1.396(8) . ?
C9 N2 1.337(8) . ?
C10 H10 0.9300 . ?
C10 C11 1.364(11) . ?
C11 H11 0.9300 . ?
C11 C12 1.373(11) . ?
C12 H12 0.9300 . ?
C12 C13 1.360(10) . ?
C13 H13 0.9300 . ?
C13 N2 1.355(8) . ?
C14 N3 1.319(8) . ?
C14 S1 1.733(7) . ?
C15 C16 1.394(9) . ?
C15 C20 1.372(9) . ?
C15 N3 1.406(8) . ?
C16 C17 1.393(10) . ?
C16 S1 1.723(8) . ?
C17 H17 0.9300 . ?
C17 C18 1.358(11) . ?
C18 H18 0.9300 . ?
C18 C19 1.372(10) . ?
C19 H19 0.9300 . ?
C19 C20 1.382(9) . ?
C20 H20 0.9300 . ?
C21 C22 1.371(8) . ?
C21 N4 1.418(7) . ?
C21 Y1 2.649(6) . ?
C21 Y2 2.552(6) . ?
C22 C23 1.446(8) . ?
C22 C34 1.457(8) . ?
C23 C24 1.389(9) . ?
C23 C28 1.401(9) . ?
C24 H24 0.9300 . ?
C24 C25 1.392(10) . ?
C25 H25 0.9300 . ?
C25 C26 1.374(11) . ?
C26 H26 0.9300 . ?
C26 C27 1.372(10) . ?
C27 H27 0.9300 . ?
C27 C28 1.402(9) . ?
C28 N4 1.414(8) . ?
C29 C30 1.400(8) . ?
C29 N4 1.384(8) . ?
C29 N5 1.334(8) . ?
C30 H30 0.9300 . ?
C30 C31 1.364(9) . ?
C31 H31 0.9300 . ?
C31 C32 1.346(10) . ?
C32 H32 0.9300 . ?
C32 C33 1.368(9) . ?
C33 H33 0.9300 . ?
C33 N5 1.335(8) . ?
C34 N6 1.309(7) . ?
C34 S2 1.732(6) . ?
C35 C36 1.392(9) . ?
C35 C40 1.385(9) . ?
C35 N6 1.378(8) . ?
C36 C37 1.397(10) . ?
C36 S2 1.720(8) . ?
C37 H37 0.9300 . ?
C37 C38 1.363(11) . ?
C38 H38 0.9300 . ?
C38 C39 1.364(11) . ?
C39 H39 0.9300 . ?
C39 C40 1.397(9) . ?
C40 H40 0.9300 . ?
C41 H41A 0.9700 . ?
C41 H41B 0.9700 . ?
C41 Si1 1.841(7) . ?
C41 Y1 2.353(7) . ?
C45 H45A 0.9700 . ?
C45 H45B 0.9700 . ?
C45 Si2 1.845(7) . ?
C45 Y1 2.396(6) . ?
C46 H46A 0.9600 . ?
C46 H46B 0.9600 . ?
C46 H46C 0.9600 . ?
C46 Si2 1.878(8) . ?
C47 H47A 0.9600 . ?
C47 H47B 0.9600 . ?
C47 H47C 0.9600 . ?
C47 Si2 1.861(7) . ?
C48 H48A 0.9600 . ?
C48 H48B 0.9600 . ?
C48 H48C 0.9600 . ?
C48 Si2 1.858(7) . ?
C49 H49A 0.9700 . ?
C49 H49B 0.9700 . ?
C49 Si3 1.822(7) . ?
C49 Y2 2.385(6) . ?
C53 H53A 0.9700 . ?
C53 H53B 0.9700 . ?
C53 Si4 1.841(7) . ?
C53 Y2 2.399(6) . ?
N2 Y1 2.491(5) . ?
N3 Y2 2.479(5) . ?
N5 Y2 2.543(5) . ?
N6 Y1 2.462(5) . ?
Si1 C42 1.898(11) . ?
Si1 C43 1.866(11) . ?
Si1 C44 1.888(10) . ?
Si1 C42A 1.894(10) . ?
Si1 C43A 1.869(11) . ?
Si1 C44A 1.891(10) . ?
C42 H42A 0.9600 . ?
C42 H42B 0.9600 . ?
C42 H42C 0.9600 . ?
C43 H43A 0.9600 . ?
C43 H43B 0.9600 . ?
C43 H43C 0.9600 . ?
C44 H44A 0.9600 . ?
C44 H44B 0.9600 . ?
C44 H44C 0.9600 . ?
Si3 C50 1.859(13) . ?
Si3 C51 1.911(13) . ?
Si3 C52 1.821(13) . ?
Si3 C50A 1.871(9) . ?
Si3 C51A 1.905(10) . ?
Si3 C52A 1.792(10) . ?
C50 H50A 0.9600 . ?
C50 H50B 0.9600 . ?
C50 H50C 0.9600 . ?
C51 H51A 0.9600 . ?
C51 H51B 0.9600 . ?
C51 H51C 0.9600 . ?
C52 H52A 0.9600 . ?
C52 H52B 0.9600 . ?
C52 H52C 0.9600 . ?
Si4 C54 1.890(12) . ?
Si4 C55 1.870(11) . ?
Si4 C56 1.862(11) . ?
Si4 C54A 1.885(10) . ?
Si4 C55A 1.867(10) . ?
Si4 C56A 1.887(10) . ?
C54 H54A 0.9600 . ?
C54 H54B 0.9600 . ?
C54 H54C 0.9600 . ?
C55 H55A 0.9600 . ?
C55 H55B 0.9600 . ?
C55 H55C 0.9600 . ?
C56 H56A 0.9600 . ?
C56 H56B 0.9600 . ?
C56 H56C 0.9600 . ?
Y1 Y2 3.8378(11) . ?
C42A H42D 0.9600 . ?
C42A H42E 0.9600 . ?
C42A H42F 0.9600 . ?
C43A H43D 0.9600 . ?
C43A H43E 0.9600 . ?
C43A H43F 0.9600 . ?
C44A H44D 0.9600 . ?
C44A H44E 0.9600 . ?
C44A H44F 0.9600 . ?
C50A H50D 0.9600 . ?
C50A H50E 0.9600 . ?
C50A H50F 0.9600 . ?
C51A H51D 0.9600 . ?
C51A H51E 0.9600 . ?
C51A H51F 0.9600 . ?
C52A H52D 0.9600 . ?
C52A H52E 0.9600 . ?
C52A H52F 0.9600 . ?
C54A H54D 0.9600 . ?
C54A H54E 0.9600 . ?
C54A H54F 0.9600 . ?
C55A H55D 0.9600 . ?
C55A H55E 0.9600 . ?
C55A H55F 0.9600 . ?
C56A H56D 0.9600 . ?
C56A H56E 0.9600 . ?
C56A H56F 0.9600 . ?
C57 H57A 0.9600 . ?
C57 H57B 0.9600 . ?
C57 H57C 0.9600 . ?
C57 C58 1.525(10) . ?
C58 H58A 0.9700 . ?
C58 H58B 0.9700 . ?
C58 C59 1.536(10) . ?
C59 H59A 0.9700 . ?
C59 H59B 0.9700 . ?
C59 C60 1.547(10) . ?
C60 H60A 0.9700 . ?
C60 H60B 0.9700 . ?
C60 C61 1.538(10) . ?
C61 H61A 0.9700 . ?
C61 H61B 0.9700 . ?
C61 C62 1.527(10) . ?
C62 H62A 0.9600 . ?
C62 H62B 0.9600 . ?
C62 H62C 0.9600 . ?

loop_
_geom_torsion_atom_site_label_1
_geom_torsion_atom_site_label_2
_geom_torsion_atom_site_label_3
_geom_torsion_atom_site_label_4
_geom_torsion
_geom_torsion_site_symmetry_1
_geom_torsion_site_symmetry_2
_geom_torsion_site_symmetry_3
_geom_torsion_site_symmetry_4
_geom_torsion_publ_flag
C1 C2 C3 C4 179.4(8) . . . . ?
C1 C2 C3 C8 -1.9(9) . . . . ?
C1 C2 C14 N3 21.3(10) . . . . ?
C1 C2 C14 S1 -156.6(6) . . . . ?
C2 C1 N1 C8 -2.4(8) . . . . ?
C2 C1 N1 C9 176.7(6) . . . . ?
C2 C3 C4 C5 -179.6(9) . . . . ?
C2 C3 C8 C7 178.2(7) . . . . ?
C2 C3 C8 N1 0.4(8) . . . . ?
C2 C14 N3 C15 -174.2(6) . . . . ?
C2 C14 N3 Y2 18.0(8) . . . . ?
C2 C14 S1 C16 175.2(6) . . . . ?
C3 C2 C14 N3 -158.5(7) . . . . ?
C3 C2 C14 S1 23.6(11) . . . . ?
C3 C4 C5 C6 1.0(16) . . . . ?
C3 C8 N1 C1 1.3(8) . . . . ?
C3 C8 N1 C9 -177.7(7) . . . . ?
C4 C3 C8 C7 -3.0(12) . . . . ?
C4 C3 C8 N1 179.2(7) . . . . ?
C4 C5 C6 C7 -2.9(18) . . . . ?
C5 C6 C7 C8 1.9(16) . . . . ?
C6 C7 C8 C3 1.1(13) . . . . ?
C6 C7 C8 N1 178.2(8) . . . . ?
C7 C8 N1 C1 -176.1(8) . . . . ?
C7 C8 N1 C9 4.8(13) . . . . ?
C8 C3 C4 C5 1.9(13) . . . . ?
C9 C10 C11 C12 0.3(14) . . . . ?
C10 C9 N1 C1 -147.1(7) . . . . ?
C10 C9 N1 C8 31.8(11) . . . . ?
C10 C9 N2 C13 2.0(11) . . . . ?
C10 C9 N2 Y1 -177.4(5) . . . . ?
C10 C11 C12 C13 -0.1(15) . . . . ?
C11 C12 C13 N2 0.9(14) . . . . ?
C12 C13 N2 C9 -1.8(12) . . . . ?
C12 C13 N2 Y1 177.6(6) . . . . ?
C14 C2 C3 C4 -0.8(14) . . . . ?
C14 C2 C3 C8 177.9(7) . . . . ?
C15 C16 C17 C18 0.2(13) . . . . ?
C15 C16 S1 C14 0.7(6) . . . . ?
C16 C15 C20 C19 0.7(11) . . . . ?
C16 C15 N3 C14 -3.3(8) . . . . ?
C16 C15 N3 Y2 159.8(5) . . . . ?
C16 C17 C18 C19 0.4(15) . . . . ?
C17 C16 S1 C14 -175.6(8) . . . . ?
C17 C18 C19 C20 -0.4(15) . . . . ?
C18 C19 C20 C15 -0.1(12) . . . . ?
C20 C15 C16 C17 -0.8(11) . . . . ?
C20 C15 C16 S1 -177.5(6) . . . . ?
C20 C15 N3 C14 175.3(7) . . . . ?
C20 C15 N3 Y2 -21.5(11) . . . . ?
C21 C22 C23 C24 179.8(8) . . . . ?
C21 C22 C23 C28 -0.4(8) . . . . ?
C21 C22 C34 N6 27.2(9) . . . . ?
C21 C22 C34 S2 -150.0(5) . . . . ?
C22 C21 N4 C28 -0.7(7) . . . . ?
C22 C21 N4 C29 179.3(6) . . . . ?
C22 C23 C24 C25 179.8(8) . . . . ?
C22 C23 C28 C27 178.2(7) . . . . ?
C22 C23 C28 N4 0.0(8) . . . . ?
C22 C34 N6 C35 -175.6(6) . . . . ?
C22 C34 N6 Y1 17.3(7) . . . . ?
C22 C34 S2 C36 176.1(6) . . . . ?
C23 C22 C34 N6 -146.9(7) . . . . ?
C23 C22 C34 S2 35.9(10) . . . . ?
C23 C24 C25 C26 0.8(14) . . . . ?
C23 C28 N4 C21 0.4(7) . . . . ?
C23 C28 N4 C29 -179.5(6) . . . . ?
C24 C23 C28 C27 -1.9(11) . . . . ?
C24 C23 C28 N4 179.8(7) . . . . ?
C24 C25 C26 C27 0.3(16) . . . . ?
C25 C26 C27 C28 -2.1(14) . . . . ?
C26 C27 C28 C23 2.9(12) . . . . ?
C26 C27 C28 N4 -179.3(8) . . . . ?
C27 C28 N4 C21 -177.6(7) . . . . ?
C27 C28 N4 C29 2.4(12) . . . . ?
C28 C23 C24 C25 0.0(12) . . . . ?
C29 C30 C31 C32 -1.4(12) . . . . ?
C30 C29 N4 C21 -149.8(6) . . . . ?
C30 C29 N4 C28 30.1(10) . . . . ?
C30 C29 N5 C33 -2.2(10) . . . . ?
C30 C29 N5 Y2 177.2(5) . . . . ?
C30 C31 C32 C33 -0.4(14) . . . . ?
C31 C32 C33 N5 1.0(14) . . . . ?
C32 C33 N5 C29 0.4(12) . . . . ?
C32 C33 N5 Y2 -179.0(6) . . . . ?
C34 C22 C23 C24 -5.7(14) . . . . ?
C34 C22 C23 C28 174.0(7) . . . . ?
C35 C36 C37 C38 -0.9(12) . . . . ?
C35 C36 S2 C34 0.3(6) . . . . ?
C36 C35 C40 C39 1.3(11) . . . . ?
C36 C35 N6 C34 -1.6(8) . . . . ?
C36 C35 N6 Y1 160.3(5) . . . . ?
C36 C37 C38 C39 1.4(15) . . . . ?
C37 C36 S2 C34 -177.2(8) . . . . ?
C37 C38 C39 C40 -0.6(15) . . . . ?
C38 C39 C40 C35 -0.8(12) . . . . ?
C40 C35 C36 C37 -0.5(11) . . . . ?
C40 C35 C36 S2 -178.3(6) . . . . ?
C40 C35 N6 C34 177.3(7) . . . . ?
C40 C35 N6 Y1 -20.8(11) . . . . ?
N1 C1 C2 C3 2.6(8) . . . . ?
N1 C1 C2 C14 -177.2(6) . . . . ?
N1 C9 C10 C11 178.5(8) . . . . ?
N1 C9 N2 C13 -177.8(6) . . . . ?
N1 C9 N2 Y1 2.7(8) . . . . ?
N2 C9 C10 C11 -1.3(12) . . . . ?
N2 C9 N1 C1 32.7(9) . . . . ?
N2 C9 N1 C8 -148.3(7) . . . . ?
N3 C14 S1 C16 -2.8(6) . . . . ?
N3 C15 C16 C17 178.0(7) . . . . ?
N3 C15 C16 S1 1.3(8) . . . . ?
N3 C15 C20 C19 -177.9(7) . . . . ?
N4 C21 C22 C23 0.7(7) . . . . ?
N4 C21 C22 C34 -174.4(5) . . . . ?
N4 C29 C30 C31 179.9(7) . . . . ?
N4 C29 N5 C33 -179.5(6) . . . . ?
N4 C29 N5 Y2 -0.1(8) . . . . ?
N5 C29 C30 C31 2.8(11) . . . . ?
N5 C29 N4 C21 27.5(9) . . . . ?
N5 C29 N4 C28 -152.6(6) . . . . ?
N6 C34 S2 C36 -1.3(6) . . . . ?
N6 C35 C36 C37 178.5(7) . . . . ?
N6 C35 C36 S2 0.6(8) . . . . ?
N6 C35 C40 C39 -177.6(6) . . . . ?
S1 C14 N3 C15 3.9(7) . . . . ?
S1 C14 N3 Y2 -163.9(3) . . . . ?
S1 C16 C17 C18 176.2(7) . . . . ?
S2 C34 N6 C35 1.8(7) . . . . ?
S2 C34 N6 Y1 -165.3(3) . . . . ?
S2 C36 C37 C38 176.5(7) . . . . ?
Y1 C1 C2 C3 -119.1(6) . . . . ?
Y1 C1 C2 C14 61.1(9) . . . . ?
Y1 C1 N1 C8 134.6(5) . . . . ?
Y1 C1 N1 C9 -46.3(7) . . . . ?
Y1 C21 C22 C23 126.4(5) . . . . ?
Y1 C21 C22 C34 -48.7(6) . . . . ?
Y1 C21 N4 C28 -109.7(5) . . . . ?
Y1 C21 N4 C29 70.3(7) . . . . ?
Y1 C41 Si1 C42 154.7(16) . . . . ?
Y1 C41 Si1 C43 -88.9(14) . . . . ?
Y1 C41 Si1 C44 31.0(15) . . . . ?
Y1 C41 Si1 C42A 132.0(14) . . . . ?
Y1 C41 Si1 C43A -107.2(12) . . . . ?
Y1 C41 Si1 C44A 12.2(13) . . . . ?
Y1 C45 Si2 C46 89.4(5) . . . . ?
Y1 C45 Si2 C47 -28.5(6) . . . . ?
Y1 C45 Si2 C48 -149.9(4) . . . . ?
Y2 C1 C2 C3 136.8(5) . . . . ?
Y2 C1 C2 C14 -43.1(7) . . . . ?
Y2 C1 N1 C8 -117.7(6) . . . . ?
Y2 C1 N1 C9 61.4(8) . . . . ?
Y2 C21 C22 C23 -130.7(5) . . . . ?
Y2 C21 C22 C34 54.2(8) . . . . ?
Y2 C21 N4 C28 141.7(4) . . . . ?
Y2 C21 N4 C29 -38.3(7) . . . . ?
Y2 C49 Si3 C50 -152.1(15) . . . . ?
Y2 C49 Si3 C51 -24.9(14) . . . . ?
Y2 C49 Si3 C52 86.8(14) . . . . ?
Y2 C49 Si3 C50A 165.8(6) . . . . ?
Y2 C49 Si3 C51A -80.6(6) . . . . ?
Y2 C49 Si3 C52A 40.2(8) . . . . ?
Y2 C53 Si4 C54 27.4(15) . . . . ?
Y2 C53 Si4 C55 144.9(12) . . . . ?
Y2 C53 Si4 C56 -93.4(15) . . . . ?
Y2 C53 Si4 C54A -0.4(13) . . . . ?
Y2 C53 Si4 C55A 123.9(9) . . . . ?
Y2 C53 Si4 C56A -119.9(9) . . . . ?
C57 C58 C59 C60 171(5) . . . . ?
C58 C59 C60 C61 -162(5) . . . . ?
C59 C60 C61 C62 -60(5) . . . . ?
